data_4083868
loop_
_publ_author_name
'Albertin, Gabriele'
'Antoniutti, Stefano'
'Botter, Alessandra'
'Castro, Jes\'us'
'Giacomello, Mattia'

_publ_section_title
;
 Preparation of Diazoalkane Complexes of Ruthenium and Their
 Cyclization Reactions with Alkenes and Alkynes
;
_journal_name_full Organometallics
_journal_page_first 140702103357007
_journal_paper_doi 10.1021/om500481d
_journal_year 2014
_chemical_formula_sum 'C54 H51 B O6 P2 Ru'
_chemical_formula_weight 969.77
_chemical_name_systematic
; 
 ? 
;
_space_group_IT_number 14
_symmetry_cell_setting monoclinic
_symmetry_space_group_name_Hall '-P 2ybc'
_symmetry_space_group_name_H-M 'P 1 21/c 1'
_atom_sites_solution_hydrogens geom
_atom_sites_solution_primary direct
_atom_sites_solution_secondary difmap
_audit_creation_method SHELXL-97
_cell_angle_alpha 90.00
_cell_angle_beta 93.352(5)
_cell_angle_gamma 90.00
_cell_formula_units_Z 4
_cell_length_a 14.217(4)
_cell_length_b 10.072(3)
_cell_length_c 32.501(8)
_cell_measurement_reflns_used 3234
_cell_measurement_temperature 293(2)
_cell_measurement_theta_max 22.45
_cell_measurement_theta_min 2.38
_cell_volume 4646(2)
_computing_cell_refinement 'Bruker SAINT'
_computing_data_collection 'Bruker SMART'
_computing_data_reduction 'Bruker SAINT'
_computing_molecular_graphics 'Ortep-3 for Windows (Farrugia, 1997)'
_computing_structure_refinement 'SHELXL-97 (Sheldrick, 1997)'
_computing_structure_solution 'SHELXS-97 (Sheldrick, 1990)'
_diffrn_ambient_temperature 293(2)
_diffrn_measured_fraction_theta_full 0.998
_diffrn_measured_fraction_theta_max 0.998
_diffrn_measurement_device_type 'Bruker SMART 1000 CCD'
_diffrn_measurement_method '\f and \w scans'
_diffrn_radiation_monochromator graphite
_diffrn_radiation_source 'fine-focus sealed tube'
_diffrn_radiation_type MoK\a
_diffrn_radiation_wavelength 0.71073
_diffrn_reflns_av_R_equivalents 0.1038
_diffrn_reflns_av_sigmaI/netI 0.1006
_diffrn_reflns_limit_h_max 16
_diffrn_reflns_limit_h_min -16
_diffrn_reflns_limit_k_max 11
_diffrn_reflns_limit_k_min -11
_diffrn_reflns_limit_l_max 38
_diffrn_reflns_limit_l_min -38
_diffrn_reflns_number 33313
_diffrn_reflns_theta_full 25.06
_diffrn_reflns_theta_max 25.06
_diffrn_reflns_theta_min 1.26
_exptl_absorpt_coefficient_mu 0.458
_exptl_absorpt_correction_T_max 0.7452
_exptl_absorpt_correction_T_min 0.6064
_exptl_absorpt_correction_type multi-scan
_exptl_absorpt_process_details 'SADABS v.2008/1; (Sheldrick 1996)'
_exptl_crystal_colour yellow
_exptl_crystal_density_diffrn 1.386
_exptl_crystal_density_method 'not measured'
_exptl_crystal_description needle
_exptl_crystal_F_000 2008
_exptl_crystal_size_max 0.30
_exptl_crystal_size_mid 0.08
_exptl_crystal_size_min 0.04
_refine_diff_density_max 0.642
_refine_diff_density_min -0.663
_refine_diff_density_rms 0.087
_refine_ls_extinction_method none
_refine_ls_goodness_of_fit_ref 1.027
_refine_ls_hydrogen_treatment mixed
_refine_ls_matrix_type full
_refine_ls_number_parameters 588
_refine_ls_number_reflns 8203
_refine_ls_number_restraints 0
_refine_ls_restrained_S_all 1.027
_refine_ls_R_factor_all 0.1454
_refine_ls_R_factor_gt 0.0520
_refine_ls_shift/su_max 0.001
_refine_ls_shift/su_mean 0.000
_refine_ls_structure_factor_coef Fsqd
_refine_ls_weighting_details 'calc w=1/[\s^2^(Fo^2^)+(0.0512P)^2^+8.9371P] where P=(Fo^2^+2Fc^2^)/3'
_refine_ls_weighting_scheme calc
_refine_ls_wR_factor_gt 0.1101
_refine_ls_wR_factor_ref 0.1574
_reflns_number_gt 4183
_reflns_number_total 8203
_reflns_threshold_expression >2sigma(I)
_cod_data_source_file om500481d_si_002.cif
_cod_data_source_block 21
_cod_depositor_comments
;
The following automatic conversions were performed:

'_symmetry_cell_setting' value 'Monoclinic' changed to 'monoclinic'
according to
/usr/data/users/saulius/crontab/automatic-downloads/rss-feeds/ACS/lib/dictionaries/cif_core.dic
dictionary named 'cif_core.dic' version 2.4.2 from 2011-04-26.

Automatic conversion script
Id: cif_fix_values 2281 2013-09-26 08:29:07Z andrius 
;
_cod_original_sg_symbol_H-M 'P2(1)/c  '
_cod_database_code 4083868

loop_
_symmetry_equiv_pos_as_xyz
'x, y, z'
'-x, y+1/2, -z+1/2'
'-x, -y, -z'
'x, -y-1/2, z-1/2'

loop_
_atom_site_label
_atom_site_type_symbol
_atom_site_fract_x
_atom_site_fract_y
_atom_site_fract_z
_atom_site_U_iso_or_equiv
_atom_site_adp_type
_atom_site_occupancy
_atom_site_symmetry_multiplicity
_atom_site_calc_flag
_atom_site_refinement_flags
CT1 H 0.8544 0.7429 0.8252 0.000 Uiso 0.00 1 d P
CT2 H 0.6134 0.7077 0.8501 0.000 Uiso 0.00 1 d P
Ru Ru 0.73996(4) 0.80569(5) 0.845056(16) 0.04278(17) Uani 1 1 d .
C11 C 0.5866(6) 0.6475(11) 0.7986(3) 0.088(3) Uani 1 1 d .
C12 C 0.5939(6) 0.7431(8) 0.8334(3) 0.064(2) Uani 1 1 d .
H12 H 0.555(4) 0.801(6) 0.8373(18) 0.044(19) Uiso 1 1 d .
C13 C 0.6328(5) 0.6723(7) 0.8668(3) 0.057(2) Uani 1 1 d .
H13 H 0.623(4) 0.684(6) 0.8925(19) 0.05(2) Uiso 1 1 d .
C14 C 0.6506(6) 0.5356(8) 0.8538(3) 0.073(2) Uani 1 1 d .
O1 O 0.6233(4) 0.5263(6) 0.8119(2) 0.0941(19) Uani 1 1 d .
O2 O 0.5538(5) 0.6595(8) 0.7640(2) 0.137(3) Uani 1 1 d .
O3 O 0.6804(4) 0.4411(6) 0.8720(2) 0.104(2) Uani 1 1 d .
C1 C 0.8388(5) 0.8060(8) 0.7944(2) 0.0623(19) Uani 1 1 d .
H1 H 0.8276 0.8549 0.7703 0.075 Uiso 1 1 calc R
C2 C 0.8131(5) 0.6731(8) 0.8005(3) 0.067(2) Uani 1 1 d .
H2 H 0.7806 0.6187 0.7814 0.080 Uiso 1 1 calc R
C3 C 0.8448(5) 0.6372(7) 0.8402(3) 0.066(2) Uani 1 1 d .
H3 H 0.8370 0.5542 0.8520 0.079 Uiso 1 1 calc R
C4 C 0.8902(5) 0.7459(7) 0.8596(2) 0.059(2) Uani 1 1 d .
H4 H 0.9185 0.7473 0.8861 0.071 Uiso 1 1 calc R
C5 C 0.8849(5) 0.8522(7) 0.8315(2) 0.0569(19) Uani 1 1 d .
H5 H 0.9077 0.9377 0.8364 0.068 Uiso 1 1 calc R
P1 P 0.73956(11) 0.90712(16) 0.91080(5) 0.0396(4) Uani 1 1 d .
C21 C 0.7591(4) 0.7964(7) 0.9545(2) 0.0491(17) Uani 1 1 d .
C22 C 0.7688(5) 0.6606(7) 0.9505(2) 0.066(2) Uani 1 1 d .
H22 H 0.7715 0.6241 0.9244 0.079 Uiso 1 1 calc R
C23 C 0.7748(5) 0.5772(9) 0.9846(3) 0.089(3) Uani 1 1 d .
H23 H 0.7797 0.4859 0.9811 0.107 Uiso 1 1 calc R
C24 C 0.7734(6) 0.6303(12) 1.0239(3) 0.097(4) Uani 1 1 d .
H24 H 0.7764 0.5747 1.0468 0.116 Uiso 1 1 calc R
C25 C 0.7676(5) 0.7646(11) 1.0289(3) 0.082(3) Uani 1 1 d .
H25 H 0.7681 0.8006 1.0553 0.098 Uiso 1 1 calc R
C26 C 0.7610(5) 0.8474(8) 0.9948(2) 0.065(2) Uani 1 1 d .
H26 H 0.7577 0.9387 0.9986 0.078 Uiso 1 1 calc R
C31 C 0.8362(4) 1.0252(6) 0.91494(18) 0.0418(15) Uani 1 1 d .
C32 C 0.9241(4) 0.9885(7) 0.9328(2) 0.0506(17) Uani 1 1 d .
H32 H 0.9314 0.9069 0.9459 0.061 Uiso 1 1 calc R
C33 C 1.0005(5) 1.0733(7) 0.9309(2) 0.0586(19) Uani 1 1 d .
H33 H 1.0592 1.0469 0.9421 0.070 Uiso 1 1 calc R
C34 C 0.9905(5) 1.1947(8) 0.9129(2) 0.067(2) Uani 1 1 d .
H34 H 1.0422 1.2509 0.9119 0.080 Uiso 1 1 calc R
C35 C 0.9039(6) 1.2347(7) 0.8961(2) 0.071(2) Uani 1 1 d .
H35 H 0.8968 1.3179 0.8840 0.085 Uiso 1 1 calc R
C36 C 0.8275(5) 1.1501(7) 0.8975(2) 0.0544(18) Uani 1 1 d .
H36 H 0.7689 1.1778 0.8865 0.065 Uiso 1 1 calc R
C41 C 0.6376(4) 0.9986(6) 0.92805(18) 0.0446(16) Uani 1 1 d .
C42 C 0.5470(5) 0.9524(7) 0.9203(2) 0.0586(19) Uani 1 1 d .
H42 H 0.5370 0.8766 0.9042 0.070 Uiso 1 1 calc R
C43 C 0.4721(5) 1.0157(8) 0.9356(3) 0.074(2) Uani 1 1 d .
H43 H 0.4117 0.9823 0.9300 0.089 Uiso 1 1 calc R
C44 C 0.4842(7) 1.1280(9) 0.9591(3) 0.083(3) Uani 1 1 d .
H44 H 0.4326 1.1715 0.9692 0.099 Uiso 1 1 calc R
C45 C 0.5736(6) 1.1752(8) 0.9675(2) 0.075(2) Uani 1 1 d .
H45 H 0.5829 1.2503 0.9839 0.090 Uiso 1 1 calc R
C46 C 0.6492(5) 1.1127(7) 0.95202(19) 0.0588(19) Uani 1 1 d .
H46 H 0.7094 1.1469 0.9576 0.071 Uiso 1 1 calc R
P2 P 0.68076(13) 0.99476(19) 0.81474(5) 0.0499(5) Uani 1 1 d .
O21 O 0.6172(3) 1.0775(5) 0.84241(13) 0.0668(15) Uani 1 1 d .
O22 O 0.7640(3) 1.0881(5) 0.80269(14) 0.0667(14) Uani 1 1 d .
O23 O 0.6147(4) 0.9820(5) 0.77481(14) 0.0797(16) Uani 1 1 d .
C51 C 0.5437(5) 1.1689(7) 0.8316(2) 0.074(2) Uani 1 1 d .
H51A H 0.5609 1.2554 0.8419 0.111 Uiso 1 1 calc R
H51B H 0.4868 1.1405 0.8435 0.111 Uiso 1 1 calc R
H51C H 0.5338 1.1724 0.8022 0.111 Uiso 1 1 calc R
C52 C 0.7516(7) 1.2203(8) 0.7857(3) 0.099(3) Uani 1 1 d .
H52A H 0.6950 1.2231 0.7681 0.148 Uiso 1 1 calc R
H52B H 0.8046 1.2423 0.7700 0.148 Uiso 1 1 calc R
H52C H 0.7471 1.2831 0.8077 0.148 Uiso 1 1 calc R
C53 C 0.6418(7) 0.9449(10) 0.7352(2) 0.119(4) Uani 1 1 d .
H53A H 0.6929 1.0002 0.7276 0.178 Uiso 1 1 calc R
H53B H 0.5892 0.9556 0.7156 0.178 Uiso 1 1 calc R
H53C H 0.6615 0.8538 0.7357 0.178 Uiso 1 1 calc R
B B 1.1992(6) 0.6646(7) 0.8691(2) 0.051(2) Uani 1 1 d .
C11B C 1.1373(4) 0.6771(6) 0.91038(18) 0.0442(16) Uani 1 1 d .
C12B C 1.0633(4) 0.5923(7) 0.91785(19) 0.0493(17) Uani 1 1 d .
H12B H 1.0458 0.5288 0.8981 0.059 Uiso 1 1 calc R
C13B C 1.0145(5) 0.5979(8) 0.9535(2) 0.059(2) Uani 1 1 d .
H13B H 0.9659 0.5381 0.9572 0.071 Uiso 1 1 calc R
C14B C 1.0368(5) 0.6899(9) 0.9830(2) 0.067(2) Uani 1 1 d .
H14B H 1.0032 0.6944 1.0067 0.081 Uiso 1 1 calc R
C15B C 1.1087(6) 0.7753(8) 0.9774(2) 0.071(2) Uani 1 1 d .
H15B H 1.1252 0.8376 0.9977 0.085 Uiso 1 1 calc R
C16B C 1.1577(5) 0.7709(7) 0.9421(2) 0.061(2) Uani 1 1 d .
H16B H 1.2060 0.8318 0.9389 0.073 Uiso 1 1 calc R
C21B C 1.1379(5) 0.5846(7) 0.8331(2) 0.0570(19) Uani 1 1 d .
C22B C 1.0940(5) 0.6496(7) 0.7991(2) 0.0588(19) Uani 1 1 d .
H22B H 1.1057 0.7397 0.7958 0.071 Uiso 1 1 calc R
C23B C 1.0339(6) 0.5870(9) 0.7699(2) 0.072(2) Uani 1 1 d .
H23B H 1.0073 0.6349 0.7477 0.086 Uiso 1 1 calc R
C24B C 1.0139(6) 0.4552(9) 0.7739(3) 0.084(3) Uani 1 1 d .
H24B H 0.9735 0.4130 0.7545 0.100 Uiso 1 1 calc R
C25B C 1.0538(8) 0.3856(8) 0.8066(3) 0.097(3) Uani 1 1 d .
H25B H 1.0405 0.2959 0.8097 0.117 Uiso 1 1 calc R
C26B C 1.1141(7) 0.4498(8) 0.8349(2) 0.083(3) Uani 1 1 d .
H26B H 1.1408 0.4001 0.8567 0.099 Uiso 1 1 calc R
C31B C 1.2992(5) 0.5899(7) 0.8851(2) 0.061(2) Uani 1 1 d .
C32B C 1.3585(6) 0.6446(9) 0.9150(3) 0.094(3) Uani 1 1 d .
H32B H 1.3434 0.7276 0.9252 0.113 Uiso 1 1 calc R
C33B C 1.4391(6) 0.5845(11) 0.9309(3) 0.097(3) Uani 1 1 d .
H33B H 1.4749 0.6274 0.9517 0.116 Uiso 1 1 calc R
C34B C 1.4676(8) 0.4702(13) 0.9180(4) 0.114(4) Uani 1 1 d .
H34B H 1.5234 0.4320 0.9286 0.136 Uiso 1 1 calc R
C35B C 1.4131(10) 0.4105(13) 0.8891(4) 0.148(6) Uani 1 1 d .
H35B H 1.4314 0.3279 0.8796 0.178 Uiso 1 1 calc R
C36B C 1.3266(8) 0.4680(10) 0.8716(3) 0.114(4) Uani 1 1 d .
H36B H 1.2901 0.4227 0.8515 0.137 Uiso 1 1 calc R
C41B C 1.2275(5) 0.8108(7) 0.8516(2) 0.0561(18) Uani 1 1 d .
C42B C 1.3065(5) 0.8277(7) 0.8282(2) 0.066(2) Uani 1 1 d .
H42B H 1.3464 0.7558 0.8249 0.080 Uiso 1 1 calc R
C43B C 1.3272(7) 0.9482(10) 0.8098(3) 0.086(3) Uani 1 1 d .
H43B H 1.3795 0.9552 0.7941 0.103 Uiso 1 1 calc R
C44B C 1.2710(9) 1.0563(10) 0.8149(3) 0.110(4) Uani 1 1 d .
H44B H 1.2848 1.1370 0.8027 0.132 Uiso 1 1 calc R
C45B C 1.1936(8) 1.0444(9) 0.8382(3) 0.106(3) Uani 1 1 d .
H45B H 1.1560 1.1179 0.8426 0.127 Uiso 1 1 calc R
C46B C 1.1720(6) 0.9230(7) 0.8550(3) 0.081(3) Uani 1 1 d .
H46B H 1.1174 0.9162 0.8693 0.098 Uiso 1 1 calc R

loop_
_atom_site_aniso_label
_atom_site_aniso_U_11
_atom_site_aniso_U_22
_atom_site_aniso_U_33
_atom_site_aniso_U_23
_atom_site_aniso_U_13
_atom_site_aniso_U_12
Ru 0.0423(3) 0.0412(3) 0.0451(3) -0.0023(3) 0.0046(2) 0.0072(3)
C11 0.064(6) 0.107(8) 0.091(7) -0.032(6) 0.000(5) -0.014(5)
C12 0.050(5) 0.061(5) 0.084(6) -0.013(5) 0.013(4) 0.007(4)
C13 0.062(5) 0.046(5) 0.064(6) -0.006(4) 0.000(4) -0.002(4)
C14 0.053(5) 0.053(5) 0.117(8) -0.011(5) 0.023(5) -0.006(4)
O1 0.097(5) 0.071(4) 0.115(6) -0.040(4) 0.005(4) -0.013(4)
O2 0.142(6) 0.167(7) 0.097(5) -0.038(5) -0.041(5) -0.027(5)
O3 0.099(5) 0.047(4) 0.167(7) 0.000(4) 0.022(4) 0.001(3)
C1 0.058(4) 0.078(6) 0.053(5) 0.002(4) 0.017(4) 0.019(4)
C2 0.065(5) 0.067(6) 0.070(6) -0.023(5) 0.014(4) 0.014(4)
C3 0.059(5) 0.042(4) 0.100(7) -0.003(5) 0.020(5) 0.022(4)
C4 0.049(4) 0.065(5) 0.064(5) 0.003(4) 0.004(4) 0.021(4)
C5 0.050(4) 0.062(5) 0.060(5) -0.005(4) 0.011(4) 0.011(4)
P1 0.0418(9) 0.0406(9) 0.0362(9) 0.0053(8) 0.0012(7) 0.0061(8)
C21 0.041(4) 0.048(4) 0.058(4) 0.024(4) 0.000(3) 0.009(3)
C22 0.047(4) 0.070(6) 0.082(6) 0.037(4) 0.011(4) 0.016(4)
C23 0.072(6) 0.075(6) 0.121(8) 0.059(6) 0.019(6) 0.024(5)
C24 0.061(6) 0.133(10) 0.098(8) 0.073(8) 0.011(5) 0.015(6)
C25 0.060(5) 0.132(9) 0.054(5) 0.032(6) 0.003(4) 0.009(6)
C26 0.061(5) 0.091(6) 0.043(4) 0.022(4) -0.001(4) 0.002(4)
C31 0.050(4) 0.046(4) 0.029(3) 0.004(3) -0.004(3) 0.003(3)
C32 0.051(4) 0.047(4) 0.054(4) -0.001(3) 0.002(3) 0.003(3)
C33 0.048(4) 0.064(5) 0.063(5) -0.004(4) 0.000(4) -0.004(4)
C34 0.066(5) 0.065(5) 0.069(5) 0.002(5) 0.006(4) -0.021(5)
C35 0.088(6) 0.049(5) 0.074(6) 0.012(4) -0.001(5) -0.011(4)
C36 0.062(5) 0.054(5) 0.045(4) 0.007(3) -0.008(3) 0.000(4)
C41 0.050(4) 0.049(4) 0.035(4) 0.011(3) 0.005(3) 0.013(3)
C42 0.059(5) 0.056(5) 0.063(5) 0.009(4) 0.019(4) 0.004(4)
C43 0.056(5) 0.073(6) 0.095(7) 0.013(5) 0.026(5) 0.011(4)
C44 0.083(7) 0.089(7) 0.080(6) 0.015(5) 0.041(5) 0.031(6)
C45 0.090(6) 0.077(6) 0.060(5) -0.013(4) 0.018(5) 0.025(5)
C46 0.066(5) 0.070(5) 0.040(4) -0.005(4) -0.001(4) 0.014(4)
P2 0.0600(11) 0.0559(11) 0.0335(10) -0.0024(9) -0.0005(8) 0.0183(10)
O21 0.085(4) 0.077(3) 0.038(3) 0.001(2) 0.003(2) 0.049(3)
O22 0.088(4) 0.054(3) 0.059(3) 0.018(3) 0.014(3) 0.008(3)
O23 0.096(4) 0.102(4) 0.038(3) -0.013(3) -0.020(3) 0.029(3)
C51 0.076(5) 0.072(6) 0.075(5) 0.003(4) 0.006(4) 0.036(4)
C52 0.148(9) 0.064(6) 0.089(7) 0.033(5) 0.045(6) 0.019(6)
C53 0.179(10) 0.136(9) 0.038(5) -0.024(5) -0.021(6) 0.043(8)
B 0.060(5) 0.041(5) 0.056(5) 0.011(4) 0.024(4) 0.009(4)
C11B 0.048(4) 0.045(4) 0.040(4) 0.008(3) 0.003(3) 0.012(3)
C12B 0.051(4) 0.054(4) 0.043(4) 0.008(3) 0.005(3) 0.008(4)
C13B 0.050(4) 0.070(5) 0.059(5) 0.028(4) 0.013(4) 0.011(4)
C14B 0.071(5) 0.086(6) 0.047(5) 0.011(5) 0.014(4) 0.016(5)
C15B 0.073(5) 0.091(6) 0.049(5) -0.006(4) 0.006(4) 0.011(5)
C16B 0.057(5) 0.065(5) 0.060(5) -0.005(4) 0.001(4) 0.001(4)
C21B 0.079(5) 0.046(4) 0.049(4) -0.001(4) 0.024(4) 0.006(4)
C22B 0.067(5) 0.046(4) 0.066(5) 0.012(4) 0.020(4) 0.005(4)
C23B 0.078(6) 0.075(6) 0.063(5) 0.004(5) 0.016(4) 0.007(5)
C24B 0.109(7) 0.073(6) 0.070(6) -0.024(5) 0.018(5) -0.009(5)
C25B 0.183(10) 0.041(5) 0.071(6) -0.005(5) 0.038(7) -0.009(6)
C26B 0.150(9) 0.045(5) 0.054(5) -0.005(4) 0.021(5) -0.002(5)
C31B 0.065(5) 0.054(5) 0.068(5) 0.017(4) 0.039(4) 0.014(4)
C32B 0.060(6) 0.081(6) 0.141(9) -0.002(6) 0.008(6) 0.024(5)
C33B 0.062(6) 0.117(8) 0.113(8) 0.026(7) 0.021(5) 0.021(6)
C34B 0.099(8) 0.141(11) 0.105(9) 0.048(8) 0.032(7) 0.062(8)
C35B 0.172(13) 0.147(12) 0.129(11) -0.004(9) 0.034(9) 0.116(11)
C36B 0.146(9) 0.134(9) 0.065(6) -0.002(6) 0.030(6) 0.078(8)
C41B 0.073(5) 0.040(4) 0.056(4) 0.015(4) 0.011(4) 0.001(4)
C42B 0.083(6) 0.058(5) 0.059(5) 0.015(4) 0.009(4) -0.013(4)
C43B 0.099(7) 0.088(7) 0.071(6) 0.023(5) 0.003(5) -0.037(6)
C44B 0.167(11) 0.071(7) 0.092(8) 0.033(6) 0.005(7) -0.024(8)
C45B 0.148(10) 0.047(5) 0.122(9) 0.020(6) 0.013(8) 0.016(6)
C46B 0.103(7) 0.047(5) 0.096(7) 0.024(5) 0.025(5) 0.014(5)

loop_
_atom_type_symbol
_atom_type_description
_atom_type_scat_dispersion_real
_atom_type_scat_dispersion_imag
_atom_type_scat_source
C C 0.0033 0.0016 'International Tables Vol C Tables 4.2.6.8 and 6.1.1.4'
H H 0.0000 0.0000 'International Tables Vol C Tables 4.2.6.8 and 6.1.1.4'
B B 0.0013 0.0007 'International Tables Vol C Tables 4.2.6.8 and 6.1.1.4'
O O 0.0106 0.0060 'International Tables Vol C Tables 4.2.6.8 and 6.1.1.4'
P P 0.1023 0.0942 'International Tables Vol C Tables 4.2.6.8 and 6.1.1.4'
Ru Ru -1.2594 0.8363 'International Tables Vol C Tables 4.2.6.8 and 6.1.1.4'

loop_
_geom_angle_atom_site_label_1
_geom_angle_atom_site_label_2
_geom_angle_atom_site_label_3
_geom_angle
CT1 Ru CT2 129.53(3)
CT1 Ru C13 122.3(2)
CT2 Ru C13 18.6(2)
CT1 Ru C12 132.2(2)
CT2 Ru C12 18.5(2)
C13 Ru C12 37.1(3)
CT1 Ru C5 33.20(19)
CT2 Ru C5 162.69(19)
C13 Ru C5 152.1(3)
C12 Ru C5 157.9(3)
CT1 Ru C1 32.53(19)
CT2 Ru C1 130.5(2)
C13 Ru C1 136.4(3)
C12 Ru C1 120.4(3)
C5 Ru C1 37.5(2)
CT1 Ru C4 32.35(19)
CT2 Ru C4 132.7(2)
C13 Ru C4 116.2(3)
C12 Ru C4 147.5(3)
C5 Ru C4 37.0(2)
C1 Ru C4 61.4(3)
CT1 Ru C2 31.8(2)
CT2 Ru C2 101.7(2)
C13 Ru C2 101.5(3)
C12 Ru C2 100.7(3)
C5 Ru C2 61.6(3)
C1 Ru C2 36.4(3)
C4 Ru C2 60.6(3)
CT1 Ru C3 31.3(2)
CT2 Ru C3 103.1(2)
C13 Ru C3 92.0(3)
C12 Ru C3 113.2(3)
C5 Ru C3 61.0(3)
C1 Ru C3 60.3(3)
C4 Ru C3 36.2(2)
C2 Ru C3 35.7(3)
CT1 Ru P2 115.75(5)
CT2 Ru P2 97.57(6)
C13 Ru P2 114.0(2)
C12 Ru P2 81.0(2)
C5 Ru P2 93.6(2)
C1 Ru P2 85.0(2)
C4 Ru P2 129.6(2)
C2 Ru P2 112.8(2)
C3 Ru P2 145.2(2)
CT1 Ru P1 119.91(5)
CT2 Ru P1 94.98(5)
C13 Ru P1 86.3(2)
C12 Ru P1 103.3(2)
C5 Ru P1 98.12(19)
C1 Ru P1 134.6(2)
C4 Ru P1 88.8(2)
C2 Ru P1 148.8(2)
C3 Ru P1 114.9(2)
P2 Ru P1 90.53(6)
O2 C11 O1 120.0(10)
O2 C11 C12 130.9(11)
O1 C11 C12 109.1(8)
C13 C12 C11 105.6(8)
C13 C12 Ru 71.4(5)
C11 C12 Ru 110.1(5)
C12 C13 C14 108.9(8)
C12 C13 Ru 71.6(5)
C14 C13 Ru 110.5(5)
O3 C14 O1 120.2(8)
O3 C14 C13 132.1(10)
O1 C14 C13 107.6(8)
C11 O1 C14 108.7(7)
C2 C1 C5 107.6(7)
C2 C1 Ru 73.3(4)
C5 C1 Ru 69.6(4)
C3 C2 C1 107.9(7)
C3 C2 Ru 72.3(4)
C1 C2 Ru 70.3(4)
C2 C3 C4 109.3(7)
C2 C3 Ru 72.1(4)
C4 C3 Ru 70.9(4)
C3 C4 C5 107.3(7)
C3 C4 Ru 73.0(4)
C5 C4 Ru 69.2(4)
C4 C5 C1 107.9(7)
C4 C5 Ru 73.8(4)
C1 C5 Ru 72.9(4)
C21 P1 C31 105.3(3)
C21 P1 C41 99.0(3)
C31 P1 C41 104.8(3)
C21 P1 Ru 115.7(2)
C31 P1 Ru 107.9(2)
C41 P1 Ru 122.5(2)
C22 C21 C26 116.9(7)
C22 C21 P1 123.1(6)
C26 C21 P1 119.9(5)
C21 C22 C23 121.7(8)
C24 C23 C22 119.9(9)
C25 C24 C23 119.7(9)
C24 C25 C26 120.2(9)
C25 C26 C21 121.4(8)
C36 C31 C32 117.9(6)
C36 C31 P1 121.1(5)
C32 C31 P1 120.8(5)
C33 C32 C31 120.3(6)
C34 C33 C32 120.6(7)
C33 C34 C35 120.2(7)
C34 C35 C36 119.5(7)
C31 C36 C35 121.5(7)
C42 C41 C46 117.4(6)
C42 C41 P1 121.4(5)
C46 C41 P1 121.1(5)
C43 C42 C41 121.1(7)
C42 C43 C44 121.1(8)
C45 C44 C43 118.9(8)
C46 C45 C44 120.5(8)
C45 C46 C41 121.1(7)
O21 P2 O23 100.5(3)
O21 P2 O22 107.1(3)
O23 P2 O22 105.4(3)
O21 P2 Ru 114.20(19)
O23 P2 Ru 118.6(2)
O22 P2 Ru 109.95(19)
C51 O21 P2 130.4(4)
C52 O22 P2 124.5(5)
C53 O23 P2 126.5(5)
C21B B C41B 109.1(6)
C21B B C11B 109.4(6)
C41B B C11B 111.5(5)
C21B B C31B 114.3(6)
C41B B C31B 107.0(6)
C11B B C31B 105.5(5)
C12B C11B C16B 114.2(6)
C12B C11B B 122.7(6)
C16B C11B B 123.0(6)
C13B C12B C11B 122.9(7)
C14B C13B C12B 120.7(7)
C15B C14B C13B 119.0(7)
C14B C15B C16B 120.8(8)
C15B C16B C11B 122.4(7)
C26B C21B C22B 112.8(7)
C26B C21B B 124.7(7)
C22B C21B B 122.0(6)
C23B C22B C21B 123.7(7)
C24B C23B C22B 119.9(8)
C23B C24B C25B 119.5(9)
C24B C25B C26B 119.4(8)
C25B C26B C21B 124.6(8)
C32B C31B C36B 114.5(8)
C32B C31B B 121.4(7)
C36B C31B B 124.0(9)
C31B C32B C33B 123.9(9)
C34B C33B C32B 122.8(11)
C33B C34B C35B 116.7(11)
C34B C35B C36B 123.1(11)
C31B C36B C35B 119.0(11)
C46B C41B C42B 114.9(7)
C46B C41B B 123.6(6)
C42B C41B B 121.2(6)
C43B C42B C41B 122.3(8)
C44B C43B C42B 120.2(9)
C43B C44B C45B 119.3(9)
C44B C45B C46B 119.9(9)
C45B C46B C41B 123.4(8)

loop_
_geom_bond_atom_site_label_1
_geom_bond_atom_site_label_2
_geom_bond_distance
Ru CT1 1.8928(6)
Ru CT2 2.0675(7)
Ru C13 2.179(8)
Ru C12 2.182(8)
Ru C5 2.184(7)
Ru C1 2.227(6)
Ru C4 2.243(7)
Ru C2 2.267(7)
Ru C3 2.270(6)
Ru P2 2.2824(19)
Ru P1 2.3686(18)
C11 O2 1.199(10)
C11 O1 1.387(11)
C11 C12 1.483(11)
C12 C13 1.387(11)
C13 C14 1.466(10)
C14 O3 1.187(9)
C14 O1 1.396(10)
C1 C2 1.406(10)
C1 C5 1.419(9)
C2 C3 1.389(10)
C3 C4 1.401(10)
C4 C5 1.406(9)
P1 C21 1.815(6)
P1 C31 1.817(6)
P1 C41 1.833(6)
C21 C22 1.381(9)
C21 C26 1.405(9)
C22 C23 1.390(10)
C23 C24 1.385(13)
C24 C25 1.365(12)
C25 C26 1.386(10)
C31 C36 1.381(8)
C31 C32 1.396(8)
C32 C33 1.386(9)
C33 C34 1.360(10)
C34 C35 1.377(10)
C35 C36 1.384(9)
C41 C42 1.379(9)
C41 C46 1.392(9)
C42 C43 1.362(9)
C43 C44 1.370(11)
C44 C45 1.369(11)
C45 C46 1.368(9)
P2 O21 1.554(4)
P2 O23 1.562(5)
P2 O22 1.578(5)
O21 C51 1.421(7)
O22 C52 1.449(8)
O23 C53 1.415(9)
B C21B 1.630(11)
B C41B 1.637(9)
B C11B 1.652(9)
B C31B 1.664(10)
C11B C12B 1.387(8)
C11B C16B 1.415(9)
C12B C13B 1.385(9)
C13B C14B 1.359(10)
C14B C15B 1.356(10)
C15B C16B 1.379(9)
C21B C26B 1.401(10)
C21B C22B 1.401(9)
C22B C23B 1.391(10)
C23B C24B 1.366(11)
C24B C25B 1.368(11)
C25B C26B 1.382(11)
C31B C32B 1.365(11)
C31B C36B 1.369(11)
C32B C33B 1.369(11)
C33B C34B 1.297(13)
C34B C35B 1.327(15)
C35B C36B 1.445(14)
C41B C46B 1.386(9)
C41B C42B 1.403(9)
C42B C43B 1.392(10)
C43B C44B 1.366(12)
C44B C45B 1.377(13)
C45B C46B 1.381(11)
